data_4500375
loop_
_publ_author_name
'Wan, Chong-Qing'
'Mak, Thomas C. W.'

_publ_section_title
;
 Unusual Carbonyl&#x00B7;&#x00B7;&#x00B7;Carbonyl Interaction in
 Supramolecular Structures of Silver(I) Complexes with
 2,6-Pyridinediylbis(4-pyridinyl)methanone
;
_journal_issue 3
_journal_name_full 'Crystal Growth &amp; Design'
_journal_page_first 832
_journal_paper_doi 10.1021/cg101490a
_journal_volume 11
_journal_year 2011
_chemical_formula_sum 'C34 H22 Ag2 F12 N6 O4 P2'
_chemical_formula_weight 1084.26
_chemical_name_systematic
; 
 ? 
;
_space_group_IT_number 2
_symmetry_cell_setting triclinic
_symmetry_space_group_name_Hall '-P 1'
_symmetry_space_group_name_H-M 'P -1'
_atom_sites_solution_hydrogens geom
_atom_sites_solution_primary direct
_atom_sites_solution_secondary difmap
_audit_creation_method SHELXL-97
_cell_angle_alpha 96.019(5)
_cell_angle_beta 104.732(6)
_cell_angle_gamma 94.695(6)
_cell_formula_units_Z 1
_cell_length_a 6.8378(18)
_cell_length_b 10.435(3)
_cell_length_c 13.230(4)
_cell_measurement_temperature 293(2)
_cell_volume 902.1(4)
_computing_cell_refinement 'Bruker SMART'
_computing_data_collection 'Bruker SMART'
_computing_data_reduction 'Bruker SAINT'
_computing_molecular_graphics 'Bruker SHELXTL'
_computing_publication_material 'Bruker SHELXTL'
_computing_structure_refinement 'SHELXL-97 (Sheldrick, 1997)'
_computing_structure_solution 'SHELXS-97 (Sheldrick, 1990)'
_diffrn_ambient_temperature 293(2)
_diffrn_measured_fraction_theta_full 0.994
_diffrn_measured_fraction_theta_max 0.994
_diffrn_radiation_monochromator graphite
_diffrn_radiation_source 'fine-focus sealed tube'
_diffrn_radiation_type MoK\a
_diffrn_radiation_wavelength 0.71073
_diffrn_reflns_av_R_equivalents 0.0425
_diffrn_reflns_av_sigmaI/netI 0.0763
_diffrn_reflns_limit_h_max 7
_diffrn_reflns_limit_h_min -6
_diffrn_reflns_limit_k_max 11
_diffrn_reflns_limit_k_min -11
_diffrn_reflns_limit_l_max 14
_diffrn_reflns_limit_l_min -14
_diffrn_reflns_number 4240
_diffrn_reflns_theta_full 23.28
_diffrn_reflns_theta_max 23.28
_diffrn_reflns_theta_min 1.98
_exptl_absorpt_coefficient_mu 1.287
_exptl_absorpt_correction_T_max 1.000000
_exptl_absorpt_correction_T_min 0.626119
_exptl_absorpt_correction_type multi-scan
_exptl_absorpt_process_details sadabs
_exptl_crystal_colour colorless
_exptl_crystal_density_diffrn 1.996
_exptl_crystal_density_method 'not measured'
_exptl_crystal_description block
_exptl_crystal_F_000 532
_exptl_crystal_size_max 0.31
_exptl_crystal_size_mid 0.21
_exptl_crystal_size_min 0.19
_refine_diff_density_max 1.439
_refine_diff_density_min -1.252
_refine_diff_density_rms 0.158
_refine_ls_extinction_expression Fc^*^=kFc[1+0.001xFc^2^\l^3^/sin(2\q)]^-1/4^
_refine_ls_extinction_method SHELXL
_refine_ls_goodness_of_fit_ref 1.044
_refine_ls_hydrogen_treatment constr
_refine_ls_matrix_type full
_refine_ls_number_parameters 275
_refine_ls_number_reflns 2592
_refine_ls_number_restraints 18
_refine_ls_restrained_S_all 1.047
_refine_ls_R_factor_all 0.0910
_refine_ls_R_factor_gt 0.0691
_refine_ls_shift/su_max 0.000
_refine_ls_shift/su_mean 0.000
_refine_ls_structure_factor_coef Fsqd
_refine_ls_weighting_details 'calc w=1/[\s^2^(Fo^2^)+(0.1207P)^2^+0.0000P] where P=(Fo^2^+2Fc^2^)/3'
_refine_ls_weighting_scheme calc
_refine_ls_wR_factor_gt 0.1761
_refine_ls_wR_factor_ref 0.1923
_reflns_number_gt 1886
_reflns_number_total 2592
_reflns_threshold_expression >2sigma(I)
_cod_data_source_file cg101490a_si_001.cif
_cod_data_source_block compound4
_cod_depositor_comments
;
The following automatic conversions were performed:

'_symmetry_cell_setting' value 'Triclinic' changed to 'triclinic'
according to /home/saulius/struct/CIF-dictionaries/cif_core.dic
dictionary named 'cif_core.dic' version 2.4.1 from 2010-06-29.

Automatic conversion script
Id: cif_fix_values 1715 2011-07-08 13:25:40Z adriana 
;
_cod_original_sg_symbol_H-M P-1
_cod_database_code 4500375

loop_
_symmetry_equiv_pos_as_xyz
'x, y, z'
'-x, -y, -z'

loop_
_atom_site_label
_atom_site_type_symbol
_atom_site_fract_x
_atom_site_fract_y
_atom_site_fract_z
_atom_site_U_iso_or_equiv
_atom_site_adp_type
_atom_site_occupancy
_atom_site_symmetry_multiplicity
_atom_site_calc_flag
_atom_site_refinement_flags
Ag1 Ag 0.50496(12) 0.75899(7) 0.48744(5) 0.0600(4) Uani 1 1 d .
O1 O 0.2347(11) 0.6640(6) -0.0684(5) 0.0639(19) Uani 1 1 d .
O2 O 0.2387(14) 0.0050(7) -0.0277(6) 0.090(3) Uani 1 1 d .
N1 N 0.4218(11) 0.7036(7) 0.3194(6) 0.0476(19) Uani 1 1 d .
N2 N 0.2398(9) 0.3437(7) -0.0086(5) 0.0386(16) Uani 1 1 d .
N3 N 0.4131(11) 0.2060(7) 0.3449(6) 0.0443(17) Uani 1 1 d .
C1 C 0.3893(13) 0.7865(9) 0.2479(7) 0.049(2) Uani 1 1 d .
H1A H 0.4064 0.8749 0.2715 0.058 Uiso 1 1 calc R
C2 C 0.3323(12) 0.7473(8) 0.1418(7) 0.042(2) Uani 1 1 d .
H2A H 0.3076 0.8077 0.0945 0.050 Uiso 1 1 calc R
C3 C 0.3117(12) 0.6145(8) 0.1053(6) 0.0374(19) Uani 1 1 d .
C4 C 0.3467(14) 0.5301(8) 0.1800(6) 0.045(2) Uani 1 1 d .
H4A H 0.3323 0.4412 0.1591 0.055 Uiso 1 1 calc R
C5 C 0.4029(14) 0.5780(9) 0.2856(7) 0.051(2) Uani 1 1 d .
H5A H 0.4284 0.5200 0.3349 0.061 Uiso 1 1 calc R
C6 C 0.2523(12) 0.5781(9) -0.0129(7) 0.041(2) Uani 1 1 d .
C7 C 0.2148(12) 0.4413(8) -0.0665(6) 0.037(2) Uani 1 1 d .
C8 C 0.1552(13) 0.4199(9) -0.1768(6) 0.049(2) Uani 1 1 d .
H8A H 0.1403 0.4892 -0.2159 0.058 Uiso 1 1 calc R
C9 C 0.1192(13) 0.2944(10) -0.2262(7) 0.054(2) Uani 1 1 d .
H9A H 0.0753 0.2779 -0.2993 0.065 Uiso 1 1 calc R
C10 C 0.1478(13) 0.1947(9) -0.1681(6) 0.048(2) Uani 1 1 d .
H10A H 0.1275 0.1095 -0.2008 0.058 Uiso 1 1 calc R
C11 C 0.2084(13) 0.2217(9) -0.0581(6) 0.042(2) Uani 1 1 d .
C12 C 0.2478(14) 0.1178(9) 0.0091(6) 0.050(2) Uani 1 1 d .
C15 C 0.2263(16) 0.2132(10) 0.2887(7) 0.058(3) Uani 1 1 d .
H15A H 0.1302 0.2352 0.3243 0.070 Uiso 1 1 calc R
C14 C 0.1653(15) 0.1901(9) 0.1810(7) 0.055(2) Uani 1 1 d .
H14A H 0.0328 0.1997 0.1448 0.066 Uiso 1 1 calc R
C13 C 0.3055(14) 0.1517(8) 0.1261(7) 0.044(2) Uani 1 1 d .
C17 C 0.5010(16) 0.1459(9) 0.1849(7) 0.059(3) Uani 1 1 d .
H17A H 0.6004 0.1229 0.1519 0.070 Uiso 1 1 calc R
C16 C 0.5481(16) 0.1741(10) 0.2921(8) 0.060(3) Uani 1 1 d .
H16A H 0.6816 0.1709 0.3304 0.072 Uiso 1 1 calc R
P2 P 1.0000 1.0000 0.5000 0.0521(9) Uani 1 2 d SD
F21 F 0.9744(17) 0.8664(9) 0.5296(12) 0.188(6) Uani 1 1 d D
F22 F 0.8353(18) 1.0487(10) 0.5493(12) 0.190(6) Uani 1 1 d D
F23 F 1.165(2) 1.0470(13) 0.5964(10) 0.261(10) Uani 1 1 d D
P1 P 1.0000 0.5000 0.5000 0.0452(8) Uani 1 2 d SD
F11 F 1.0861(15) 0.5887(7) 0.6086(5) 0.117(3) Uani 1 1 d D
F12 F 1.1034(15) 0.6021(9) 0.4467(7) 0.142(4) Uani 1 1 d D
F13 F 1.1936(13) 0.4297(9) 0.5223(8) 0.158(5) Uani 1 1 d D

loop_
_atom_site_aniso_label
_atom_site_aniso_U_11
_atom_site_aniso_U_22
_atom_site_aniso_U_33
_atom_site_aniso_U_23
_atom_site_aniso_U_13
_atom_site_aniso_U_12
Ag1 0.0894(7) 0.0674(6) 0.0167(5) 0.0000(3) 0.0060(4) 0.0041(4)
O1 0.110(6) 0.058(4) 0.026(3) 0.021(3) 0.012(3) 0.021(4)
O2 0.166(8) 0.059(5) 0.031(4) -0.006(4) 0.005(4) 0.018(5)
N1 0.068(5) 0.048(5) 0.025(4) 0.005(3) 0.011(4) -0.001(4)
N2 0.040(4) 0.055(5) 0.019(3) 0.004(3) 0.005(3) 0.006(3)
N3 0.053(5) 0.049(4) 0.030(4) 0.008(3) 0.007(4) 0.003(3)
C1 0.059(6) 0.048(5) 0.038(5) 0.006(4) 0.011(4) 0.008(4)
C2 0.050(5) 0.051(6) 0.029(5) 0.014(4) 0.012(4) 0.009(4)
C3 0.036(5) 0.048(5) 0.030(5) 0.007(4) 0.010(4) 0.004(4)
C4 0.071(6) 0.047(5) 0.016(4) 0.005(4) 0.009(4) 0.008(4)
C5 0.070(7) 0.056(6) 0.027(5) 0.009(4) 0.009(4) 0.009(5)
C6 0.035(5) 0.064(6) 0.025(4) 0.012(4) 0.007(4) 0.005(4)
C7 0.034(5) 0.056(6) 0.021(4) 0.003(4) 0.009(3) 0.003(4)
C8 0.057(6) 0.071(7) 0.016(4) 0.009(4) 0.004(4) 0.012(5)
C9 0.061(6) 0.084(7) 0.014(4) 0.005(5) 0.004(4) 0.008(5)
C10 0.063(6) 0.059(6) 0.021(5) -0.002(4) 0.008(4) 0.012(4)
C11 0.049(5) 0.057(6) 0.021(4) 0.003(4) 0.009(4) 0.012(4)
C12 0.079(7) 0.054(6) 0.016(4) -0.002(4) 0.012(4) 0.006(5)
C15 0.063(7) 0.082(7) 0.028(5) 0.007(5) 0.009(5) 0.011(5)
C14 0.061(6) 0.074(6) 0.027(5) -0.001(4) 0.007(4) 0.021(5)
C13 0.062(6) 0.040(5) 0.029(5) 0.002(4) 0.010(4) 0.005(4)
C17 0.071(7) 0.075(7) 0.032(5) 0.000(5) 0.019(5) 0.015(5)
C16 0.061(7) 0.076(7) 0.036(6) 0.008(5) 0.000(5) 0.009(5)
P2 0.072(2) 0.0435(19) 0.0349(19) 0.0044(15) 0.0039(17) 0.0029(16)
F21 0.194(11) 0.122(8) 0.298(18) 0.125(10) 0.113(11) 0.028(7)
F22 0.199(11) 0.171(10) 0.253(16) 0.007(10) 0.156(12) 0.041(8)
F23 0.295(17) 0.222(13) 0.153(12) -0.088(10) -0.125(11) 0.120(12)
P1 0.063(2) 0.0482(19) 0.0271(17) 0.0110(14) 0.0127(15) 0.0115(16)
F11 0.184(8) 0.090(5) 0.057(5) -0.009(4) 0.006(5) 0.009(5)
F12 0.186(9) 0.142(8) 0.093(7) 0.045(6) 0.041(6) -0.053(6)
F13 0.125(8) 0.146(8) 0.179(11) -0.015(8) -0.005(7) 0.068(7)

loop_
_atom_type_symbol
_atom_type_description
_atom_type_scat_dispersion_real
_atom_type_scat_dispersion_imag
_atom_type_scat_source
C C 0.0033 0.0016 'International Tables Vol C Tables 4.2.6.8 and 6.1.1.4'
H H 0.0000 0.0000 'International Tables Vol C Tables 4.2.6.8 and 6.1.1.4'
Ag Ag -0.8971 1.1015 'International Tables Vol C Tables 4.2.6.8 and 6.1.1.4'
F F 0.0171 0.0103 'International Tables Vol C Tables 4.2.6.8 and 6.1.1.4'
N N 0.0061 0.0033 'International Tables Vol C Tables 4.2.6.8 and 6.1.1.4'
O O 0.0106 0.0060 'International Tables Vol C Tables 4.2.6.8 and 6.1.1.4'
P P 0.1023 0.0942 'International Tables Vol C Tables 4.2.6.8 and 6.1.1.4'

loop_
_geom_angle_atom_site_label_1
_geom_angle_atom_site_label_2
_geom_angle_atom_site_label_3
_geom_angle
_geom_angle_site_symmetry_1
_geom_angle_site_symmetry_3
N3 Ag1 N1 174.4(2) 2_666 .
C5 N1 C1 118.4(7) . .
C5 N1 Ag1 116.9(5) . .
C1 N1 Ag1 124.8(6) . .
C7 N2 C11 118.8(7) . .
C15 N3 C16 117.0(8) . .
C15 N3 Ag1 121.5(6) . 2_666
C16 N3 Ag1 121.5(6) . 2_666
N1 C1 C2 123.0(8) . .
N1 C1 H1A 118.5 . .
C2 C1 H1A 118.5 . .
C1 C2 C3 119.0(8) . .
C1 C2 H2A 120.5 . .
C3 C2 H2A 120.5 . .
C4 C3 C2 117.4(8) . .
C4 C3 C6 126.3(7) . .
C2 C3 C6 116.2(7) . .
C5 C4 C3 119.8(8) . .
C5 C4 H4A 120.1 . .
C3 C4 H4A 120.1 . .
N1 C5 C4 122.5(8) . .
N1 C5 H5A 118.8 . .
C4 C5 H5A 118.8 . .
O1 C6 C7 117.4(7) . .
O1 C6 C3 118.6(8) . .
C7 C6 C3 124.0(7) . .
N2 C7 C8 121.9(8) . .
N2 C7 C6 119.6(7) . .
C8 C7 C6 118.6(8) . .
C9 C8 C7 118.6(8) . .
C9 C8 H8A 120.7 . .
C7 C8 H8A 120.7 . .
C10 C9 C8 119.9(8) . .
C10 C9 H9A 120.1 . .
C8 C9 H9A 120.1 . .
C9 C10 C11 119.0(8) . .
C9 C10 H10A 120.5 . .
C11 C10 H10A 120.5 . .
N2 C11 C10 121.7(8) . .
N2 C11 C12 116.7(7) . .
C10 C11 C12 121.5(8) . .
O2 C12 C11 122.0(8) . .
O2 C12 C13 118.8(8) . .
C11 C12 C13 119.2(7) . .
N3 C15 C14 123.8(9) . .
N3 C15 H15A 118.1 . .
C14 C15 H15A 118.1 . .
C15 C14 C13 119.0(9) . .
C15 C14 H14A 120.5 . .
C13 C14 H14A 120.5 . .
C17 C13 C14 117.0(8) . .
C17 C13 C12 120.7(8) . .
C14 C13 C12 122.2(8) . .
C16 C17 C13 119.5(9) . .
C16 C17 H17A 120.3 . .
C13 C17 H17A 120.3 . .
N3 C16 C17 123.6(9) . .
N3 C16 H16A 118.2 . .
C17 C16 H16A 118.2 . .
F23 P2 F23 180.000(6) 2_776 .
F23 P2 F21 86.5(8) 2_776 .
F23 P2 F21 93.5(7) . .
F23 P2 F21 93.5(8) 2_776 2_776
F23 P2 F21 86.5(8) . 2_776
F21 P2 F21 180.0(11) . 2_776
F23 P2 F22 87.0(7) 2_776 .
F23 P2 F22 93.0(7) . .
F21 P2 F22 94.0(6) . .
F21 P2 F22 86.0(6) 2_776 .
F23 P2 F22 93.0(7) 2_776 2_776
F23 P2 F22 87.0(7) . 2_776
F21 P2 F22 86.0(6) . 2_776
F21 P2 F22 94.0(6) 2_776 2_776
F22 P2 F22 180.0(9) . 2_776
F13 P1 F13 180.000(4) . 2_766
F13 P1 F12 89.3(5) . 2_766
F13 P1 F12 90.7(5) 2_766 2_766
F13 P1 F12 90.7(5) . .
F13 P1 F12 89.3(5) 2_766 .
F12 P1 F12 180.0(5) 2_766 .
F13 P1 F11 89.7(5) . .
F13 P1 F11 90.3(5) 2_766 .
F12 P1 F11 90.9(5) 2_766 .
F12 P1 F11 89.1(5) . .
F13 P1 F11 90.3(5) . 2_766
F13 P1 F11 89.7(5) 2_766 2_766
F12 P1 F11 89.1(5) 2_766 2_766
F12 P1 F11 90.9(5) . 2_766
F11 P1 F11 180.000(2) . 2_766

loop_
_geom_bond_atom_site_label_1
_geom_bond_atom_site_label_2
_geom_bond_distance
_geom_bond_site_symmetry_2
Ag1 N3 2.129(7) 2_666
Ag1 N1 2.152(7) .
O1 C6 1.212(10) .
O2 C12 1.216(10) .
N1 C5 1.324(11) .
N1 C1 1.338(11) .
N2 C7 1.333(10) .
N2 C11 1.344(10) .
N3 C15 1.317(11) .
N3 C16 1.334(12) .
N3 Ag1 2.129(7) 2_666
C1 C2 1.365(12) .
C1 H1A 0.9300 .
C2 C3 1.402(11) .
C2 H2A 0.9300 .
C3 C4 1.381(12) .
C3 C6 1.511(11) .
C4 C5 1.378(12) .
C4 H4A 0.9300 .
C5 H5A 0.9300 .
C6 C7 1.497(12) .
C7 C8 1.400(11) .
C8 C9 1.374(12) .
C8 H8A 0.9300 .
C9 C10 1.355(12) .
C9 H9A 0.9300 .
C10 C11 1.399(11) .
C10 H10A 0.9300 .
C11 C12 1.472(12) .
C12 C13 1.492(12) .
C15 C14 1.368(13) .
C15 H15A 0.9300 .
C14 C13 1.401(12) .
C14 H14A 0.9300 .
C13 C17 1.375(13) .
C17 C16 1.367(13) .
C17 H17A 0.9300 .
C16 H16A 0.9300 .
P2 F23 1.479(9) 2_776
P2 F23 1.479(9) .
P2 F21 1.495(7) .
P2 F21 1.495(7) 2_776
P2 F22 1.533(8) .
P2 F22 1.533(8) 2_776
P1 F13 1.544(7) .
P1 F13 1.544(7) 2_766
P1 F12 1.555(6) 2_766
P1 F12 1.555(6) .
P1 F11 1.571(6) .
P1 F11 1.571(6) 2_766

loop_
_geom_torsion_atom_site_label_1
_geom_torsion_atom_site_label_2
_geom_torsion_atom_site_label_3
_geom_torsion_atom_site_label_4
_geom_torsion
_geom_torsion_site_symmetry_1
N3 Ag1 N1 C5 -1(3) 2_666
N3 Ag1 N1 C1 179(2) 2_666
C5 N1 C1 C2 1.8(13) .
Ag1 N1 C1 C2 -178.5(6) .
N1 C1 C2 C3 -1.7(13) .
C1 C2 C3 C4 1.3(12) .
C1 C2 C3 C6 -178.8(7) .
C2 C3 C4 C5 -1.1(12) .
C6 C3 C4 C5 179.1(8) .
C1 N1 C5 C4 -1.5(13) .
Ag1 N1 C5 C4 178.8(7) .
C3 C4 C5 N1 1.2(14) .
C4 C3 C6 O1 -177.1(9) .
C2 C3 C6 O1 3.0(11) .
C4 C3 C6 C7 2.4(13) .
C2 C3 C6 C7 -177.4(7) .
C11 N2 C7 C8 0.6(11) .
C11 N2 C7 C6 -179.0(7) .
O1 C6 C7 N2 177.5(7) .
C3 C6 C7 N2 -2.0(11) .
O1 C6 C7 C8 -2.1(11) .
C3 C6 C7 C8 178.3(7) .
N2 C7 C8 C9 0.8(12) .
C6 C7 C8 C9 -179.5(7) .
C7 C8 C9 C10 -2.1(13) .
C8 C9 C10 C11 1.8(13) .
C7 N2 C11 C10 -0.9(11) .
C7 N2 C11 C12 177.0(7) .
C9 C10 C11 N2 -0.3(13) .
C9 C10 C11 C12 -178.1(8) .
N2 C11 C12 O2 -174.5(9) .
C10 C11 C12 O2 3.5(14) .
N2 C11 C12 C13 4.0(12) .
C10 C11 C12 C13 -178.0(8) .
C16 N3 C15 C14 -0.1(14) .
Ag1 N3 C15 C14 -179.2(8) 2_666
N3 C15 C14 C13 2.5(16) .
C15 C14 C13 C17 -3.1(14) .
C15 C14 C13 C12 176.6(9) .
O2 C12 C13 C17 70.5(13) .
C11 C12 C13 C17 -108.1(10) .
O2 C12 C13 C14 -109.2(11) .
C11 C12 C13 C14 72.2(12) .
C14 C13 C17 C16 1.5(14) .
C12 C13 C17 C16 -178.2(9) .
C15 N3 C16 C17 -1.7(14) .
Ag1 N3 C16 C17 177.4(8) 2_666
C13 C17 C16 N3 0.9(16) .
